data_7120460
loop_
_publ_author_name
'Cui, Hui-Hui'
'Wang, Jing'
'Chen, Xue-tai'
'Xue, Zi-Ling'

_publ_section_title
;
 Slow magnetic relaxation in five-coordinate spin-crossover cobalt(II)
 complexes
;
_journal_name_full 'Chem. Commun.'
_journal_paper_doi 10.1039/C7CC04785A
_journal_year 2017
_chemical_formula_moiety 'C14 H31 Co N5, 2(F6 P)'
_chemical_formula_sum 'C14 H31 Co F12 N5 P2'
_chemical_formula_weight 618.31
_chemical_name_systematic
; 
 ? 
;
_space_group_IT_number 113
_symmetry_cell_setting tetragonal
_symmetry_space_group_name_Hall 'P -4 2ab'
_symmetry_space_group_name_H-M 'P -4 21 m'
_atom_sites_solution_hydrogens geom
_atom_sites_solution_primary direct
_atom_sites_solution_secondary difmap
_audit_creation_method SHELXL-97
_audit_update_record
;
2017-04-26 deposited with the CCDC.
2017-07-17 downloaded from the CCDC.
;
_cell_angle_alpha 90.00
_cell_angle_beta 90.00
_cell_angle_gamma 90.00
_cell_formula_units_Z 2
_cell_length_a 9.1662(8)
_cell_length_b 9.1662(8)
_cell_length_c 14.722(2)
_cell_measurement_reflns_used 5983
_cell_measurement_temperature 155(2)
_cell_measurement_theta_max 27.39
_cell_measurement_theta_min 2.62
_cell_volume 1236.9(2)
_computing_structure_refinement 'SHELXL-97 (Sheldrick, 2008)'
_computing_structure_solution 'SHELXS-97 (Sheldrick, 2008)'
_diffrn_ambient_temperature 155(2)
_diffrn_measured_fraction_theta_full 0.994
_diffrn_measured_fraction_theta_max 0.994
_diffrn_measurement_device_type 'APEX2 CCD detector'
_diffrn_radiation_monochromator graphite
_diffrn_radiation_source 'fine-focus sealed tube'
_diffrn_radiation_type MoK\a
_diffrn_radiation_wavelength 0.71073
_diffrn_reflns_av_R_equivalents 0.0626
_diffrn_reflns_av_sigmaI/netI 0.0386
_diffrn_reflns_limit_h_max 11
_diffrn_reflns_limit_h_min -11
_diffrn_reflns_limit_k_max 11
_diffrn_reflns_limit_k_min -8
_diffrn_reflns_limit_l_max 19
_diffrn_reflns_limit_l_min -19
_diffrn_reflns_number 9386
_diffrn_reflns_theta_full 27.41
_diffrn_reflns_theta_max 27.41
_diffrn_reflns_theta_min 2.62
_exptl_absorpt_coefficient_mu 0.926
_exptl_absorpt_correction_T_max 0.7456
_exptl_absorpt_correction_T_min 0.3641
_exptl_absorpt_correction_type multi-scan
_exptl_absorpt_process_details 'SADABS (Bruker, 2014)'
_exptl_crystal_density_diffrn 1.660
_exptl_crystal_density_method 'not measured'
_exptl_crystal_description block
_exptl_crystal_F_000 630
_exptl_crystal_size_max 0.32
_exptl_crystal_size_mid 0.31
_exptl_crystal_size_min 0.26
_refine_diff_density_max 0.666
_refine_diff_density_min -1.196
_refine_diff_density_rms 0.136
_refine_ls_abs_structure_details 'Flack H D (1983), Acta Cryst. A39, 876-881'
_refine_ls_abs_structure_Flack 0.55(10)
_refine_ls_extinction_method none
_refine_ls_goodness_of_fit_ref 1.168
_refine_ls_hydrogen_treatment constr
_refine_ls_matrix_type full
_refine_ls_number_parameters 131
_refine_ls_number_reflns 1544
_refine_ls_number_restraints 253
_refine_ls_restrained_S_all 1.199
_refine_ls_R_factor_all 0.0770
_refine_ls_R_factor_gt 0.0723
_refine_ls_shift/su_max 0.002
_refine_ls_shift/su_mean 0.000
_refine_ls_structure_factor_coef Fsqd
_refine_ls_weighting_details 'calc w=1/[\s^2^(Fo^2^)+(0.1183P)^2^+7.3437P] where P=(Fo^2^+2Fc^2^)/3'
_refine_ls_weighting_scheme calc
_refine_ls_wR_factor_gt 0.2242
_refine_ls_wR_factor_ref 0.2290
_reflns_number_gt 1460
_reflns_number_total 1544
_reflns_threshold_expression >2sigma(I)
_cod_data_source_file c7cc04785a2.cif
_cod_data_source_block 2
_cod_depositor_comments
;
The following automatic conversions were performed:

'_symmetry_cell_setting' value 'Tetragonal' changed to 'tetragonal'
according to
/home/data/users/saulius/crontab/automatic-downloads/rss-feeds/RSC/lib/dictionaries/cif_core.dic
dictionary named 'cif_core.dic' version 2.4.2 from 2011-04-26.

Automatic conversion script
Id: cif_fix_values 4973 2017-02-22 13:04:09Z antanas 
;
_cod_original_cell_volume 1237.0(3)
_cod_original_sg_symbol_H-M 'P-42(1)m '
_cod_database_code 7120460

loop_
_symmetry_equiv_pos_as_xyz
'x, y, z'
'-x, -y, z'
'y, -x, -z'
'-y, x, -z'
'-x+1/2, y+1/2, -z'
'x+1/2, -y+1/2, -z'
'-y+1/2, -x+1/2, z'
'y+1/2, x+1/2, z'

loop_
_atom_site_label
_atom_site_type_symbol
_atom_site_fract_x
_atom_site_fract_y
_atom_site_fract_z
_atom_site_U_iso_or_equiv
_atom_site_adp_type
_atom_site_occupancy
_atom_site_symmetry_multiplicity
_atom_site_calc_flag
_atom_site_refinement_flags
_atom_site_disorder_assembly
_atom_site_disorder_group
Co1 Co 0.5000 0.0000 0.75489(8) 0.0120(4) Uani 1 4 d SU . .
N5 N 0.5000 0.0000 0.8922(6) 0.0133(14) Uani 0.25 1 d PU C .
C7 C 0.5000 0.0000 0.9700(7) 0.019(2) Uani 1 4 d SU . .
C8 C 0.5000 0.0000 1.0689(8) 0.044(4) Uani 0.25 1 d P C .
H8A H 0.4119 -0.0446 1.0907 0.067 Uiso 0.25 1 d PR . .
H8B H 0.5054 0.0986 1.0907 0.067 Uiso 0.25 1 d PR . .
H8C H 0.5827 -0.0540 1.0907 0.067 Uiso 0.25 1 d PR . .
P1 P 1.0000 0.0000 0.0000 0.0132(5) Uani 1 4 d S . .
F1 F 0.9860(11) 0.005(2) 0.1105(3) 0.0158(14) Uiso 0.50 1 d P . .
F2 F 0.9776(12) 0.1702(9) -0.0051(6) 0.013(3) Uiso 0.463(16) 1 d PU A 1
F2' F 1.029(2) 0.1804(19) 0.0107(12) 0.016(4) Uiso 0.254(4) 1 d PU B 2
F2A F 0.9002(17) 0.1466(14) -0.0017(10) 0.018(4) Uiso 0.283(15) 1 d PU A 4
N1 N 0.3349(11) 0.1336(10) 0.7297(6) 0.013(3) Uiso 0.50 1 d PDU C -3
C1 C 0.3992(12) 0.2371(16) 0.6633(9) 0.025(3) Uiso 0.50 1 d PDU C -3
H1A H 0.3321 0.3205 0.6542 0.029 Uiso 0.50 1 calc PR C -3
H1B H 0.4124 0.1876 0.6041 0.029 Uiso 0.50 1 calc PR C -3
C2 C 0.5443(10) 0.2921(14) 0.6969(9) 0.019(3) Uiso 0.50 1 d PDU C -3
H2A H 0.5957 0.3439 0.6474 0.023 Uiso 0.50 1 calc PR C -3
H2B H 0.5289 0.3617 0.7475 0.023 Uiso 0.50 1 calc PR C -3
N2 N 0.6350(12) 0.1664(12) 0.7290(7) 0.023(3) Uiso 0.50 1 d PDU C -3
C3 C 0.7203(15) 0.1000(11) 0.6540(8) 0.017(3) Uiso 0.50 1 d PDU C -3
H3A H 0.8003 0.1662 0.6357 0.021 Uiso 0.50 1 calc PR C -3
H3B H 0.6565 0.0834 0.6007 0.021 Uiso 0.50 1 calc PR C -3
C4 C 0.7829(13) -0.0447(10) 0.6871(9) 0.016(3) Uiso 0.50 1 d PDU C -3
H4A H 0.8464 -0.0269 0.7378 0.023 Uiso 0.50 1 d PR C -3
H4B H 0.8364 -0.0929 0.6398 0.023 Uiso 0.50 1 d PR C -3
C5 C 0.277(2) 0.213(2) 0.8108(6) 0.019(3) Uiso 0.50 1 d PDU C -3
H5A H 0.3299 0.3048 0.8182 0.028 Uiso 0.50 1 calc PR C -3
H5B H 0.2910 0.1522 0.8651 0.028 Uiso 0.50 1 calc PR C -3
H5C H 0.1731 0.2324 0.8023 0.028 Uiso 0.50 1 calc PR C -3
C6 C 0.7345(16) 0.2185(17) 0.8029(6) 0.014(3) Uiso 0.50 1 d PDU C -3
H6A H 0.7769 0.1344 0.8344 0.021 Uiso 0.50 1 calc PR C -3
H6B H 0.6789 0.2776 0.8463 0.021 Uiso 0.50 1 calc PR C -3
H6C H 0.8127 0.2777 0.7765 0.021 Uiso 0.50 1 calc PR C -3
P2 P 0.5000 1.0000 0.38544(18) 0.0193(6) Uani 1 4 d SDU . .
F3 F 0.4877(16) 1.0615(12) 0.4859(7) 0.037(3) Uani 0.25 1 d PDU . .
F4 F 0.5182(16) 0.9282(13) 0.2870(7) 0.038(3) Uani 0.25 1 d PDU . .
F5 F 0.5313(15) 1.1541(12) 0.3446(9) 0.033(3) Uani 0.25 1 d PDU . .
F6 F 0.3297(12) 1.0176(17) 0.3717(9) 0.031(3) Uani 0.25 1 d PDU . .
F7 F 0.4719(15) 0.8373(13) 0.4281(9) 0.036(3) Uani 0.25 1 d PDU . .
F8 F 0.6730(12) 0.9713(15) 0.4011(10) 0.031(3) Uani 0.25 1 d PDU . .

loop_
_atom_site_aniso_label
_atom_site_aniso_U_11
_atom_site_aniso_U_22
_atom_site_aniso_U_33
_atom_site_aniso_U_23
_atom_site_aniso_U_13
_atom_site_aniso_U_12
Co1 0.0114(4) 0.0114(4) 0.0133(6) 0.000 0.000 0.0089(7)
N5 0.0126(16) 0.0126(16) 0.015(2) 0.000 0.000 -0.003(2)
C7 0.017(3) 0.017(3) 0.021(4) 0.000 0.000 -0.010(6)
C8 0.060(7) 0.060(7) 0.012(5) 0.000 0.000 0.027(15)
P1 0.0116(8) 0.0116(8) 0.0164(11) 0.000 0.000 0.000
P2 0.0211(9) 0.0211(9) 0.0157(12) 0.000 0.000 -0.0190(18)
F3 0.038(5) 0.042(4) 0.030(4) -0.006(4) 0.000(5) -0.018(5)
F4 0.037(5) 0.040(5) 0.037(5) -0.013(4) 0.004(4) -0.014(5)
F5 0.030(5) 0.033(5) 0.037(5) 0.001(4) 0.009(4) -0.012(4)
F6 0.031(5) 0.035(5) 0.029(5) 0.001(5) -0.001(4) -0.012(5)
F7 0.035(5) 0.034(5) 0.039(5) -0.001(4) 0.007(5) -0.015(5)
F8 0.028(5) 0.031(5) 0.033(5) -0.007(4) 0.005(4) -0.007(4)

loop_
_atom_type_symbol
_atom_type_description
_atom_type_scat_dispersion_real
_atom_type_scat_dispersion_imag
_atom_type_scat_source
C C 0.0033 0.0016 'International Tables Vol C Tables 4.2.6.8 and 6.1.1.4'
H H 0.0000 0.0000 'International Tables Vol C Tables 4.2.6.8 and 6.1.1.4'
N N 0.0061 0.0033 'International Tables Vol C Tables 4.2.6.8 and 6.1.1.4'
F F 0.0171 0.0103 'International Tables Vol C Tables 4.2.6.8 and 6.1.1.4'
Co Co 0.3494 0.9721 'International Tables Vol C Tables 4.2.6.8 and 6.1.1.4'
P P 0.1023 0.0942 'International Tables Vol C Tables 4.2.6.8 and 6.1.1.4'

loop_
_geom_angle_atom_site_label_1
_geom_angle_atom_site_label_2
_geom_angle_atom_site_label_3
_geom_angle
_geom_angle_site_symmetry_1
_geom_angle_site_symmetry_3
N1 Co1 N1 158.4(5) 8_545 7
N1 Co1 N1 11.8(5) 8_545 2_655
N1 Co1 N1 155.3(5) 7 2_655
N1 Co1 N1 155.3(5) 8_545 .
N1 Co1 N1 11.8(5) 7 .
N1 Co1 N1 158.4(5) 2_655 .
N1 Co1 N2 99.5(3) 8_545 .
N1 Co1 N2 76.4(3) 7 .
N1 Co1 N2 87.9(5) 2_655 .
N1 Co1 N2 88.0(5) . .
N1 Co1 N2 87.9(5) 8_545 7
N1 Co1 N2 88.0(5) 7 7
N1 Co1 N2 99.5(3) 2_655 7
N1 Co1 N2 76.4(3) . 7
N2 Co1 N2 155.1(6) . 7
N1 Co1 N2 76.4(3) 8_545 2_655
N1 Co1 N2 99.5(3) 7 2_655
N1 Co1 N2 88.0(5) 2_655 2_655
N1 Co1 N2 87.9(5) . 2_655
N2 Co1 N2 158.1(6) . 2_655
N2 Co1 N2 11.7(6) 7 2_655
N1 Co1 N2 88.0(5) 8_545 8_545
N1 Co1 N2 87.9(5) 7 8_545
N1 Co1 N2 76.4(3) 2_655 8_545
N1 Co1 N2 99.5(3) . 8_545
N2 Co1 N2 11.7(6) . 8_545
N2 Co1 N2 158.1(6) 7 8_545
N2 Co1 N2 155.1(6) 2_655 8_545
N1 Co1 N5 100.8(2) 8_545 .
N1 Co1 N5 100.8(2) 7 .
N1 Co1 N5 100.8(2) 2_655 .
N1 Co1 N5 100.8(2) . .
N2 Co1 N5 101.0(3) . .
N2 Co1 N5 101.0(3) 7 .
N2 Co1 N5 101.0(3) 2_655 .
N2 Co1 N5 101.0(3) 8_545 .
C7 N5 Co1 180.000(3) . .
N5 C7 C8 180.000(5) . .
C7 C8 H8A 109.5 . .
C7 C8 H8B 109.5 . .
H8A C8 H8B 109.5 . .
C7 C8 H8C 109.5 . .
H8A C8 H8C 109.5 . .
H8B C8 H8C 109.5 . .
F2 P1 F2 174.5(6) 3_665 4_645
F2 P1 F2 90.13(3) 3_665 2_755
F2 P1 F2 90.13(3) 4_645 2_755
F2 P1 F2 90.13(3) 3_665 .
F2 P1 F2 90.13(3) 4_645 .
F2 P1 F2 174.5(6) 2_755 .
F2 P1 F2A 116.8(5) 3_665 .
F2 P1 F2A 63.3(5) 4_645 .
F2 P1 F2A 153.0(5) 2_755 .
F2 P1 F2A 26.8(5) . .
F2 P1 F2A 153.0(5) 3_665 4_645
F2 P1 F2A 26.8(5) 4_645 4_645
F2 P1 F2A 63.3(5) 2_755 4_645
F2 P1 F2A 116.8(5) . 4_645
F2A P1 F2A 90.014(16) . 4_645
F2 P1 F2A 26.8(5) 3_665 3_665
F2 P1 F2A 153.0(5) 4_645 3_665
F2 P1 F2A 116.8(5) 2_755 3_665
F2 P1 F2A 63.3(5) . 3_665
F2A P1 F2A 90.014(16) . 3_665
F2A P1 F2A 178.2(10) 4_645 3_665
F2 P1 F2A 63.3(5) 3_665 2_755
F2 P1 F2A 116.8(5) 4_645 2_755
F2 P1 F2A 26.8(5) 2_755 2_755
F2 P1 F2A 153.0(5) . 2_755
F2A P1 F2A 178.2(10) . 2_755
F2A P1 F2A 90.014(16) 4_645 2_755
F2A P1 F2A 90.014(16) 3_665 2_755
F2 P1 F1 91.5(5) 3_665 .
F2 P1 F1 83.0(5) 4_645 .
F2 P1 F1 94.9(8) 2_755 .
F2 P1 F1 90.5(8) . .
F2A P1 F1 87.0(8) . .
F2A P1 F1 86.3(7) 4_645 .
F2A P1 F1 91.9(7) 3_665 .
F2A P1 F1 94.8(8) 2_755 .
F2 P1 F1 94.9(8) 3_665 4_645
F2 P1 F1 90.5(8) 4_645 4_645
F2 P1 F1 83.0(5) 2_755 4_645
F2 P1 F1 91.5(5) . 4_645
F2A P1 F1 91.9(7) . 4_645
F2A P1 F1 87.0(8) 4_645 4_645
F2A P1 F1 94.8(8) 3_665 4_645
F2A P1 F1 86.3(7) 2_755 4_645
F1 P1 F1 173.2(6) . 4_645
F2 P1 F1 83.0(5) 3_665 2_755
F2 P1 F1 91.5(5) 4_645 2_755
F2 P1 F1 90.5(8) 2_755 2_755
F2 P1 F1 94.9(8) . 2_755
F2A P1 F1 94.8(8) . 2_755
F2A P1 F1 91.9(7) 4_645 2_755
F2A P1 F1 86.3(7) 3_665 2_755
F2A P1 F1 87.0(8) 2_755 2_755
F1 P1 F1 9.6(9) . 2_755
F1 P1 F1 173.2(6) 4_645 2_755
F2 P1 F1 90.5(8) 3_665 3_665
F2 P1 F1 94.9(8) 4_645 3_665
F2 P1 F1 91.5(5) 2_755 3_665
F2 P1 F1 83.0(5) . 3_665
F2A P1 F1 86.3(7) . 3_665
F2A P1 F1 94.8(8) 4_645 3_665
F2A P1 F1 87.0(8) 3_665 3_665
F2A P1 F1 91.9(7) 2_755 3_665
F1 P1 F1 173.2(6) . 3_665
F1 P1 F1 9.6(9) 4_645 3_665
F1 P1 F1 173.2(6) 2_755 3_665
F1 F1 P1 85.2(4) 2_755 .
C1 N1 C5 111.0(9) . .
C1 N1 Co1 102.4(7) . .
C5 N1 Co1 114.8(7) . .
N1 C1 C2 110.3(9) . .
N1 C1 H1A 109.6 . .
C2 C1 H1A 109.6 . .
N1 C1 H1B 109.6 . .
C2 C1 H1B 109.6 . .
H1A C1 H1B 108.1 . .
N2 C2 C1 109.7(9) . .
N2 C2 H2A 109.7 . .
C1 C2 H2A 109.7 . .
N2 C2 H2B 109.7 . .
C1 C2 H2B 109.7 . .
H2A C2 H2B 108.2 . .
C3 N2 C2 111.9(9) . .
C3 N2 C6 110.5(9) . .
C2 N2 C6 108.8(9) . .
C3 N2 Co1 98.9(7) . .
C2 N2 Co1 107.7(8) . .
C6 N2 Co1 118.8(8) . .
N2 C3 C4 108.5(8) . .
N2 C3 H3A 110.0 . .
C4 C3 H3A 110.0 . .
N2 C3 H3B 110.0 . .
C4 C3 H3B 110.0 . .
H3A C3 H3B 108.4 . .
C3 C4 H4A 109.2 . .
C3 C4 H4B 111.1 . .
H4A C4 H4B 109.5 . .
F5 P2 F5 61.3(10) 7_665 2_675
F5 P2 F5 134.7(10) 7_665 8_455
F5 P2 F5 100.6(10) 2_675 8_455
F5 P2 F5 100.6(10) 7_665 .
F5 P2 F5 134.7(10) 2_675 .
F5 P2 F5 61.3(10) 8_455 .
F5 P2 F6 22.7(7) 7_665 .
F5 P2 F6 82.1(8) 2_675 .
F5 P2 F6 145.5(8) 8_455 .
F5 P2 F6 92.3(7) . .
F5 P2 F6 82.1(8) 7_665 8_455
F5 P2 F6 22.7(7) 2_675 8_455
F5 P2 F6 92.3(7) 8_455 8_455
F5 P2 F6 145.5(8) . 8_455
F6 P2 F6 100.7(11) . 8_455
F5 P2 F6 92.3(7) 7_665 7_665
F5 P2 F6 145.5(8) 2_675 7_665
F5 P2 F6 82.1(8) 8_455 7_665
F5 P2 F6 22.7(7) . 7_665
F6 P2 F6 77.4(11) . 7_665
F6 P2 F6 165.3(10) 8_455 7_665
F5 P2 F6 145.5(8) 7_665 2_675
F5 P2 F6 92.3(7) 2_675 2_675
F5 P2 F6 22.7(7) 8_455 2_675
F5 P2 F6 82.1(8) . 2_675
F6 P2 F6 165.3(10) . 2_675
F6 P2 F6 77.4(11) 8_455 2_675
F6 P2 F6 100.7(11) 7_665 2_675
F5 P2 F3 111.1(8) 7_665 .
F5 P2 F3 131.9(7) 2_675 .
F5 P2 F3 111.0(7) 8_455 .
F5 P2 F3 92.9(6) . .
F6 P2 F3 90.7(7) . .
F6 P2 F3 118.5(7) 8_455 .
F6 P2 F3 76.2(6) 7_665 .
F6 P2 F3 103.1(8) 2_675 .
F5 P2 F3 131.9(7) 7_665 8_455
F5 P2 F3 111.1(8) 2_675 8_455
F5 P2 F3 92.9(6) 8_455 8_455
F5 P2 F3 111.0(7) . 8_455
F6 P2 F3 118.5(7) . 8_455
F6 P2 F3 90.7(7) 8_455 8_455
F6 P2 F3 103.1(8) 7_665 8_455
F6 P2 F3 76.2(6) 2_675 8_455
F3 P2 F3 35.1(10) . 8_455
F5 P2 F3 111.0(7) 7_665 2_675
F5 P2 F3 92.9(6) 2_675 2_675
F5 P2 F3 111.1(8) 8_455 2_675
F5 P2 F3 131.9(7) . 2_675
F6 P2 F3 103.1(8) . 2_675
F6 P2 F3 76.2(6) 8_455 2_675
F6 P2 F3 118.5(7) 7_665 2_675
F6 P2 F3 90.7(7) 2_675 2_675
F3 P2 F3 42.5(9) . 2_675
F3 P2 F3 23.2(9) 8_455 2_675
F5 P2 F3 92.9(6) 7_665 7_665
F5 P2 F3 111.0(7) 2_675 7_665
F5 P2 F3 131.9(7) 8_455 7_665
F5 P2 F3 111.1(8) . 7_665
F6 P2 F3 76.2(6) . 7_665
F6 P2 F3 103.1(8) 8_455 7_665
F6 P2 F3 90.7(7) 7_665 7_665
F6 P2 F3 118.5(7) 2_675 7_665
F3 P2 F3 23.2(9) . 7_665
F3 P2 F3 42.5(9) 8_455 7_665
F3 P2 F3 35.1(10) 2_675 7_665
F3 F3 F3 90.003(6) 7_665 8_455
F3 F3 F3 56.3(15) 7_665 2_675
F3 F3 F3 33.7(15) 8_455 2_675
F3 F3 F7 134.4(8) 7_665 2_675
F3 F3 F7 107.5(9) 8_455 2_675
F3 F3 F7 129.6(13) 2_675 2_675
F3 F3 P2 78.4(5) 7_665 .
F3 F3 P2 72.4(5) 8_455 .
F3 F3 P2 68.7(4) 2_675 .
F7 F3 P2 68.1(6) 2_675 .
F3 F3 F8 112.4(7) 7_665 8_455
F3 F3 F8 120.8(7) 8_455 8_455
F3 F3 F8 129.6(5) 2_675 8_455
F7 F3 F8 23.2(8) 2_675 8_455
P2 F3 F8 60.8(5) . 8_455
F4 F4 F4 89.998(4) 7_665 8_455
F4 F4 F5 134.3(8) 7_665 2_675
F4 F4 F5 100.0(10) 8_455 2_675
F4 F4 F4 59.2(12) 7_665 2_675
F4 F4 F4 30.8(12) 8_455 2_675
F5 F4 F4 120.5(13) 2_675 2_675
F4 F4 F6 114.7(7) 7_665 8_455
F4 F4 F6 114.4(8) 8_455 8_455
F5 F4 F6 22.3(9) 2_675 8_455
F4 F4 F6 124.6(7) 2_675 8_455
F4 F4 P2 77.5(5) 7_665 .
F4 F4 P2 68.6(5) 8_455 .
F5 F4 P2 65.6(6) 2_675 .
F4 F4 P2 64.9(5) 2_675 .
F6 F4 P2 60.5(5) 8_455 .
F4 F4 F5 29.4(5) 7_665 8_455
F4 F4 F5 96.9(7) 8_455 8_455
F5 F4 F5 104.9(11) 2_675 8_455
F4 F4 F5 69.9(10) 2_675 8_455
F6 F4 F5 85.9(9) 8_455 8_455
P2 F4 F5 54.8(4) . 8_455
F6 F5 F8 15.2(17) 7_665 8_455
F6 F5 F4 109(3) 7_665 2_675
F8 F5 F4 118.3(14) 8_455 2_675
F6 F5 F7 47.5(19) 7_665 2_675
F8 F5 F7 32.4(10) 8_455 2_675
F4 F5 F7 136.3(12) 2_675 2_675
F6 F5 P2 80.6(14) 7_665 .
F8 F5 P2 74.8(8) 8_455 .
F4 F5 P2 69.0(8) 2_675 .
F7 F5 P2 70.7(7) 2_675 .
F6 F5 F5 133.1(14) 7_665 8_455
F8 F5 F5 120.3(11) 8_455 8_455
F4 F5 F5 80.0(10) 2_675 8_455
F7 F5 F5 93.5(9) 2_675 8_455
P2 F5 F5 59.4(5) . 8_455
F6 F5 F4 95(2) 7_665 8_455
F8 F5 F4 102.9(11) 8_455 8_455
F4 F5 F4 16.2(7) 2_675 8_455
F7 F5 F4 120.5(9) 2_675 8_455
P2 F5 F4 56.8(5) . 8_455
F5 F5 F4 83.1(7) 8_455 8_455
F8 F6 F5 144(4) 2_675 7_665
F8 F6 F7 41(2) 2_675 8_455
F5 F6 F7 103(3) 7_665 8_455
F8 F6 F4 145(2) 2_675 8_455
F5 F6 F4 49(2) 7_665 8_455
F7 F6 F4 132.7(17) 8_455 8_455
F8 F6 P2 87(2) 2_675 .
F5 F6 P2 76.7(13) 7_665 .
F7 F6 P2 76.4(10) 8_455 .
F4 F6 P2 61.7(6) 8_455 .
F8 F7 F6 26.0(17) 7_665 8_455
F8 F7 F5 55.2(17) 7_665 2_675
F6 F7 F5 29.2(12) 8_455 2_675
F8 F7 F3 106(2) 7_665 2_675
F6 F7 F3 120.2(13) 8_455 2_675
F5 F7 F3 127.5(11) 2_675 2_675
F8 F7 P2 77.1(13) 7_665 .
F6 F7 P2 69.9(8) 8_455 .
F5 F7 P2 64.1(7) 2_675 .
F3 F7 P2 63.9(7) 2_675 .
F8 F7 F7 131.1(13) 7_665 8_455
F6 F7 F7 111.8(13) 8_455 8_455
F5 F7 F7 86.5(9) 2_675 8_455
F3 F7 F7 72.5(9) 2_675 8_455
P2 F7 F7 57.8(5) . 8_455
F6 F8 F7 113(3) 2_675 7_665
F6 F8 F5 21(2) 2_675 8_455
F7 F8 F5 92(2) 7_665 8_455
F6 F8 F3 134(3) 2_675 8_455
F7 F8 F3 51.3(18) 7_665 8_455
F5 F8 F3 118.4(15) 8_455 8_455
F6 F8 P2 77(2) 2_675 .
F7 F8 P2 79.6(12) 7_665 .
F5 F8 P2 68.2(9) 8_455 .
F3 F8 P2 58.6(6) 8_455 .

loop_
_geom_bond_atom_site_label_1
_geom_bond_atom_site_label_2
_geom_bond_distance
_geom_bond_site_symmetry_2
Co1 N1 1.982(10) 8_545
Co1 N1 1.982(10) 7
Co1 N1 1.982(10) 2_655
Co1 N1 1.982(10) .
Co1 N2 2.000(12) .
Co1 N2 2.000(12) 7
Co1 N2 2.000(12) 2_655
Co1 N2 2.000(12) 8_545
Co1 N5 2.022(8) .
N5 C7 1.145(14) .
C7 C8 1.456(15) .
C8 H8A 0.9600 .
C8 H8B 0.9600 .
C8 H8C 0.9600 .
P1 F2 1.575(8) 3_665
P1 F2 1.575(8) 4_645
P1 F2 1.575(8) 2_755
P1 F2 1.575(8) .
P1 F2A 1.626(13) .
P1 F2A 1.626(13) 4_645
P1 F2A 1.626(13) 3_665
P1 F2A 1.626(13) 2_755
P1 F1 1.633(4) .
P1 F1 1.633(4) 4_645
P1 F1 1.633(4) 2_755
P1 F1 1.633(4) 3_665
F1 F1 0.27(3) 2_755
N1 C1 1.484(12) .
N1 C5 1.493(11) .
C1 C2 1.506(13) .
C1 H1A 0.9900 .
C1 H1B 0.9900 .
C2 N2 1.497(12) .
C2 H2A 0.9900 .
C2 H2B 0.9900 .
N2 C3 1.484(12) .
N2 C6 1.498(11) .
C3 C4 1.525(13) .
C3 H3A 0.9900 .
C3 H3B 0.9900 .
C4 H4A 0.9600 .
C4 H4B 0.9600 .
C5 H5A 0.9800 .
C5 H5B 0.9800 .
C5 H5C 0.9800 .
C6 H6A 0.9800 .
C6 H6B 0.9800 .
C6 H6C 0.9800 .
P2 F5 1.562(11) 7_665
P2 F5 1.562(11) 2_675
P2 F5 1.562(11) 8_455
P2 F5 1.562(11) .
P2 F6 1.583(11) .
P2 F6 1.583(11) 8_455
P2 F6 1.583(11) 7_665
P2 F6 1.583(11) 2_675
P2 F3 1.586(10) .
P2 F3 1.586(10) 8_455
P2 F3 1.586(10) 2_675
P2 F3 1.586(10) 7_665
F3 F3 0.64(3) 7_665
F3 F3 0.96(3) 8_455
F3 F3 1.15(2) 2_675
F3 F7 1.31(2) 2_675
F3 F8 1.619(18) 8_455
F4 F4 0.69(3) 7_665
F4 F4 1.17(3) 8_455
F4 F5 1.22(2) 2_675
F4 F4 1.36(3) 2_675
F4 F6 1.539(18) 8_455
F4 F5 1.778(16) 8_455
F5 F6 0.618(18) 7_665
F5 F8 1.012(19) 8_455
F5 F4 1.22(2) 2_675
F5 F7 1.232(19) 2_675
F5 F5 1.59(3) 8_455
F5 F4 1.778(16) 8_455
F6 F8 0.45(2) 2_675
F6 F5 0.618(18) 7_665
F6 F7 0.933(18) 8_455
F6 F4 1.539(18) 8_455
F7 F8 0.661(17) 7_665
F7 F6 0.933(18) 8_455
F7 F5 1.232(19) 2_675
F7 F3 1.31(2) 2_675
F7 F7 1.74(3) 8_455
F8 F6 0.45(2) 2_675
F8 F7 0.661(17) 7_665
F8 F5 1.012(19) 8_455
F8 F3 1.619(18) 8_455
